data_7156697
loop_
_publ_author_name
'Zhang, Ming'
'Jia, Xiaoyu'
'Zhu, Haowei'
'Fang, Xutong'
'Ji, Chenyi'
'Zhao, Sizhuo'
'Han, Li-Biao'
'Shen, Ruwei'

_publ_section_title
;
 Zinc-catalyzed regioselective C-P coupling of p-quinol ethers with
 secondary phosphine oxides to afford 2-phosphinylphenols.
;
_journal_issue 11
_journal_name_full 'Organic &amp; biomolecular chemistry'
_journal_page_first 2972
_journal_page_last 2984
_journal_paper_doi 10.1039/c9ob00129h
_journal_volume 17
_journal_year 2019
_chemical_formula_moiety 'C19 H29 O2 P??CH4O'
_chemical_formula_sum 'C20 H33 O3 P'
_chemical_formula_weight 352.43
_space_group_crystal_system monoclinic
_space_group_IT_number 14
_space_group_name_Hall '-P 2ybc'
_space_group_name_H-M_alt 'P 1 21/c 1'
_symmetry_space_group_name_Hall '-P 2ybc'
_symmetry_space_group_name_H-M 'P 1 21/c 1'
_atom_sites_solution_hydrogens geom
_audit_creation_method SHELXL-2014/7
_audit_update_record
;
2018-10-19 deposited with the CCDC.    2019-02-21 downloaded from the CCDC.
;
_cell_angle_alpha 90
_cell_angle_beta 105.891(2)
_cell_angle_gamma 90
_cell_formula_units_Z 4
_cell_length_a 11.624(2)
_cell_length_b 16.463(3)
_cell_length_c 10.9887(18)
_cell_measurement_reflns_used 4252
_cell_measurement_temperature 296(2)
_cell_measurement_theta_max 27.04
_cell_measurement_theta_min 2.29
_cell_volume 2022.5(6)
_computing_cell_refinement 'SAINT (Bruker, 2005)'
_computing_data_collection 'APEX2 (Bruker, 2005)'
_computing_data_reduction SAINT
_computing_structure_refinement 'SHELXL-2014/7 (Sheldrick, 2014)'
_computing_structure_solution 'SHELXL-2014/7 (Sheldrick, 2014)'
_diffrn_ambient_temperature 296(2)
_diffrn_measured_fraction_theta_full 0.997
_diffrn_measured_fraction_theta_max 0.997
_diffrn_measurement_device_type 'Bruker Apex2 CCD'
_diffrn_measurement_method '\w scans'
_diffrn_radiation_type MoK\a
_diffrn_radiation_wavelength 0.71073
_diffrn_reflns_av_R_equivalents 0.0255
_diffrn_reflns_av_unetI/netI 0.0240
_diffrn_reflns_Laue_measured_fraction_full 0.997
_diffrn_reflns_Laue_measured_fraction_max 0.997
_diffrn_reflns_limit_h_max 13
_diffrn_reflns_limit_h_min -13
_diffrn_reflns_limit_k_max 19
_diffrn_reflns_limit_k_min -17
_diffrn_reflns_limit_l_max 12
_diffrn_reflns_limit_l_min -13
_diffrn_reflns_number 14080
_diffrn_reflns_point_group_measured_fraction_full 0.997
_diffrn_reflns_point_group_measured_fraction_max 0.997
_diffrn_reflns_theta_full 25.003
_diffrn_reflns_theta_max 25.003
_diffrn_reflns_theta_min 1.822
_exptl_absorpt_coefficient_mu 0.150
_exptl_absorpt_correction_T_max 0.985
_exptl_absorpt_correction_T_min 0.901
_exptl_absorpt_correction_type multi-scan
_exptl_absorpt_process_details 'multi-scan '
_exptl_crystal_colour Colourless
_exptl_crystal_density_diffrn 1.157
_exptl_crystal_density_method 'not measured'
_exptl_crystal_description Block
_exptl_crystal_F_000 768
_exptl_crystal_size_max 0.17
_exptl_crystal_size_mid 0.14
_exptl_crystal_size_min 0.13
_refine_diff_density_max 0.281
_refine_diff_density_min -0.396
_refine_diff_density_rms 0.042
_refine_ls_extinction_method none
_refine_ls_goodness_of_fit_ref 1.080
_refine_ls_hydrogen_treatment constr
_refine_ls_matrix_type full
_refine_ls_number_parameters 218
_refine_ls_number_reflns 3548
_refine_ls_number_restraints 6
_refine_ls_restrained_S_all 1.098
_refine_ls_R_factor_all 0.0575
_refine_ls_R_factor_gt 0.0472
_refine_ls_shift/su_max 0.001
_refine_ls_shift/su_mean 0.000
_refine_ls_structure_factor_coef Fsqd
_refine_ls_weighting_details 'w=1/[\s^2^(Fo^2^)+(0.0741P)^2^+0.5720P] where P=(Fo^2^+2Fc^2^)/3'
_refine_ls_weighting_scheme calc
_refine_ls_wR_factor_gt 0.1318
_refine_ls_wR_factor_ref 0.1386
_reflns_Friedel_coverage 0.000
_reflns_number_gt 2912
_reflns_number_total 3548
_reflns_threshold_expression 'I > 2\s(I)'
_cod_data_source_file c9ob00129h2.cif
_cod_data_source_block 1
_cod_depositor_comments
;
The following automatic conversions were performed:

'_exptl_absorpt_correction_type' value 'multi-scan ' changed to
'multi-scan' according to
/home/data/users/saulius/crontab/automatic-downloads/rss-feeds/RSC/lib/dictionaries/cif_core.dic
dictionary named 'cif_core.dic' version 2.4.2 from 2011-04-26.

Automatic conversion script
Id: cif_fix_values 4973 2017-02-22 13:04:09Z antanas 

 Adding full bibliography for 7156696--7156697.cif.
;
_cod_original_cell_volume 2022.4(6)
_cod_database_code 7156697
_shelx_shelxl_version_number 2014/7
_shelx_space_group_comment
;
The symmetry employed for this shelxl refinement is uniquely defined
by the following loop, which should always be used as a source of
symmetry information in preference to the above space-group names.
They are only intended as comments.
;
_exptl_absorpt_special_details '(SADABS; Sheldrick, 2003)'

loop_
_space_group_symop_operation_xyz
'x, y, z'
'-x, y+1/2, -z+1/2'
'-x, -y, -z'
'x, -y-1/2, z-1/2'

loop_
_atom_site_label
_atom_site_type_symbol
_atom_site_fract_x
_atom_site_fract_y
_atom_site_fract_z
_atom_site_U_iso_or_equiv
_atom_site_adp_type
_atom_site_occupancy
_atom_site_site_symmetry_order
_atom_site_calc_flag
_atom_site_refinement_flags_posn
_atom_site_refinement_flags_adp
C1 C 0.63770(17) 0.30091(13) 0.49381(18) 0.0426(5) Uani 1 1 d . .
C2 C 0.5506(2) 0.36026(14) 0.4613(2) 0.0527(6) Uani 1 1 d . .
H2B H 0.5534 0.3991 0.4008 0.063 Uiso 1 1 calc R U
C3 C 0.4586(2) 0.36141(16) 0.5199(2) 0.0584(6) Uani 1 1 d . .
H3A H 0.4003 0.4015 0.4975 0.070 Uiso 1 1 calc R U
C4 C 0.45105(18) 0.30489(15) 0.6104(2) 0.0537(6) Uani 1 1 d . .
C5 C 0.53980(17) 0.24625(13) 0.6422(2) 0.0458(5) Uani 1 1 d . .
H5A H 0.5368 0.2076 0.7030 0.055 Uiso 1 1 calc R U
C6 C 0.63346(16) 0.24355(12) 0.58575(18) 0.0393(5) Uani 1 1 d . .
C7 C 0.3518(2) 0.3064(2) 0.6755(3) 0.0790(8) Uani 1 1 d . .
H7A H 0.3625 0.2623 0.7348 0.118 Uiso 1 1 calc R U
H7B H 0.3540 0.3570 0.7196 0.118 Uiso 1 1 calc R U
H7C H 0.2759 0.3009 0.6135 0.118 Uiso 1 1 calc R U
C8 C 0.8925(2) 0.29613(14) 0.7410(2) 0.0534(6) Uani 1 1 d . .
H8A H 0.8365 0.3317 0.6833 0.064 Uiso 1 1 calc R U
H8B H 0.8657 0.2899 0.8167 0.064 Uiso 1 1 calc R U
C9 C 1.0161(2) 0.33455(16) 0.7758(3) 0.0715(7) Uani 1 1 d . .
H9A H 1.0397 0.3454 0.6993 0.086 Uiso 1 1 calc R U
H9B H 1.0134 0.3859 0.8181 0.086 Uiso 1 1 calc R U
C10 C 1.1080(2) 0.28000(18) 0.8614(3) 0.0754(8) Uani 1 1 d . .
H10A H 1.1865 0.3046 0.8775 0.090 Uiso 1 1 calc R U
H10B H 1.0894 0.2738 0.9417 0.090 Uiso 1 1 calc R U
C11 C 1.1091(2) 0.19776(18) 0.8012(3) 0.0719(8) Uani 1 1 d . .
H11A H 1.1657 0.1627 0.8592 0.086 Uiso 1 1 calc R U
H11B H 1.1353 0.2036 0.7251 0.086 Uiso 1 1 calc R U
C12 C 0.98540(19) 0.15861(15) 0.7679(2) 0.0587(6) Uani 1 1 d . .
H12A H 0.9615 0.1491 0.8446 0.070 Uiso 1 1 calc R U
H12B H 0.9883 0.1066 0.7274 0.070 Uiso 1 1 calc R U
C13 C 0.89336(17) 0.21336(12) 0.67895(19) 0.0410(5) Uani 1 1 d . .
H13A H 0.9192 0.2215 0.6021 0.049 Uiso 1 1 calc R U
C14 C 0.73272(17) 0.10189(12) 0.49387(18) 0.0418(5) Uani 1 1 d . .
H14A H 0.7479 0.1365 0.4273 0.050 Uiso 1 1 calc R U
C15 C 0.8220(2) 0.03275(18) 0.5162(3) 0.0792(9) Uani 1 1 d . .
H15A H 0.8133 0.0002 0.5868 0.095 Uiso 1 1 calc R U
H15B H 0.9024 0.0549 0.5388 0.095 Uiso 1 1 calc R U
C16 C 0.8050(3) -0.0211(2) 0.4004(3) 0.0909(10) Uani 1 1 d . .
H16A H 0.8255 0.0094 0.3338 0.109 Uiso 1 1 calc R U
H16B H 0.8593 -0.0670 0.4215 0.109 Uiso 1 1 calc R U
C17 C 0.6795(2) -0.05203(17) 0.3523(3) 0.0737(8) Uani 1 1 d . .
H17A H 0.6715 -0.0816 0.2741 0.088 Uiso 1 1 calc R U
H17B H 0.6628 -0.0893 0.4137 0.088 Uiso 1 1 calc R U
C18 C 0.5919(3) 0.0151(2) 0.3295(3) 0.0890(10) Uani 1 1 d . .
H18A H 0.5117 -0.0074 0.3057 0.107 Uiso 1 1 calc R U
H18B H 0.6013 0.0479 0.2595 0.107 Uiso 1 1 calc R U
C19 C 0.6067(2) 0.06915(19) 0.4459(3) 0.0770(9) Uani 1 1 d . .
H19A H 0.5511 0.1143 0.4246 0.092 Uiso 1 1 calc R U
H19B H 0.5872 0.0381 0.5126 0.092 Uiso 1 1 calc R U
C20 C 0.8446(5) 0.0086(3) 1.0086(6) 0.154(2) Uani 1 1 d . .
H20A H 0.8898 -0.0335 1.0610 0.232 Uiso 1 1 calc R U
H20B H 0.7780 0.0235 1.0398 0.232 Uiso 1 1 calc R U
H20C H 0.8948 0.0551 1.0103 0.232 Uiso 1 1 calc R U
O1 O 0.73109(13) 0.29566(9) 0.44172(14) 0.0515(4) Uani 1 1 d . .
H1A H 0.7187 0.3254 0.3796 0.077 Uiso 1 1 calc R U
O2 O 0.72239(12) 0.11711(8) 0.74055(12) 0.0440(4) Uani 1 1 d . .
O3 O 0.8047(5) -0.0181(2) 0.8911(5) 0.221(2) Uani 1 1 d . U
H3B H 0.7788 0.0202 0.8438 0.265 Uiso 1 1 calc R U
P1 P 0.74534(4) 0.16535(3) 0.63275(5) 0.03651(18) Uani 1 1 d . .

loop_
_atom_site_aniso_label
_atom_site_aniso_U_11
_atom_site_aniso_U_22
_atom_site_aniso_U_33
_atom_site_aniso_U_23
_atom_site_aniso_U_13
_atom_site_aniso_U_12
C1 0.0446(11) 0.0515(12) 0.0315(10) -0.0033(9) 0.0100(8) 0.0024(9)
C2 0.0577(13) 0.0570(13) 0.0414(12) 0.0068(10) 0.0102(10) 0.0103(11)
C3 0.0482(12) 0.0672(15) 0.0564(14) -0.0012(12) 0.0086(11) 0.0176(11)
C4 0.0407(11) 0.0691(15) 0.0517(14) -0.0068(12) 0.0131(10) 0.0043(10)
C5 0.0416(10) 0.0562(13) 0.0404(11) -0.0022(10) 0.0127(9) -0.0027(9)
C6 0.0383(10) 0.0469(12) 0.0320(10) -0.0044(8) 0.0085(8) 0.0007(8)
C7 0.0511(14) 0.104(2) 0.090(2) 0.0034(17) 0.0326(14) 0.0137(14)
C8 0.0505(12) 0.0489(13) 0.0580(14) -0.0098(11) 0.0099(10) -0.0053(10)
C9 0.0629(15) 0.0603(16) 0.086(2) -0.0135(14) 0.0119(14) -0.0173(12)
C10 0.0508(14) 0.091(2) 0.0769(19) -0.0167(16) 0.0051(13) -0.0174(13)
C11 0.0431(13) 0.0831(19) 0.0817(19) -0.0081(15) 0.0039(12) -0.0001(12)
C12 0.0464(12) 0.0578(15) 0.0644(16) -0.0019(12) 0.0022(11) 0.0016(10)
C13 0.0405(10) 0.0487(12) 0.0356(11) -0.0035(9) 0.0134(9) -0.0034(9)
C14 0.0491(11) 0.0442(11) 0.0347(11) -0.0050(9) 0.0161(9) -0.0044(9)
C15 0.0639(16) 0.0790(19) 0.0811(19) -0.0388(16) -0.0029(14) 0.0191(14)
C16 0.0731(18) 0.090(2) 0.100(2) -0.0534(19) 0.0088(16) 0.0167(16)
C17 0.0865(19) 0.0603(16) 0.0690(17) -0.0278(14) 0.0124(14) -0.0041(14)
C18 0.0731(18) 0.097(2) 0.078(2) -0.0456(18) -0.0106(15) 0.0067(16)
C19 0.0507(14) 0.088(2) 0.0832(19) -0.0434(16) 0.0030(13) 0.0005(13)
C20 0.166(5) 0.122(4) 0.156(5) 0.054(4) 0.011(4) 0.005(3)
O1 0.0562(9) 0.0613(10) 0.0427(8) 0.0117(7) 0.0233(7) 0.0108(7)
O2 0.0521(8) 0.0466(8) 0.0358(8) -0.0007(6) 0.0159(6) -0.0032(6)
O3 0.370(7) 0.074(2) 0.178(4) 0.015(2) 0.004(4) -0.008(3)
P1 0.0388(3) 0.0408(3) 0.0311(3) -0.0028(2) 0.0114(2) -0.0016(2)

loop_
_atom_type_symbol
_atom_type_description
_atom_type_scat_dispersion_real
_atom_type_scat_dispersion_imag
_atom_type_scat_source
C C 0.0033 0.0016 'International Tables Vol C Tables 4.2.6.8 and 6.1.1.4'
H H 0.0000 0.0000 'International Tables Vol C Tables 4.2.6.8 and 6.1.1.4'
O O 0.0106 0.0060 'International Tables Vol C Tables 4.2.6.8 and 6.1.1.4'
P P 0.1023 0.0942 'International Tables Vol C Tables 4.2.6.8 and 6.1.1.4'

loop_
_geom_angle_atom_site_label_1
_geom_angle_atom_site_label_2
_geom_angle_atom_site_label_3
_geom_angle
O1 C1 C2 123.27(19)
O1 C1 C6 116.89(17)
C2 C1 C6 119.83(18)
C1 C2 C3 119.5(2)
C4 C3 C2 122.2(2)
C3 C4 C5 117.4(2)
C3 C4 C7 122.4(2)
C5 C4 C7 120.2(2)
C4 C5 C6 121.9(2)
C1 C6 C5 119.23(18)
C1 C6 P1 121.73(14)
C5 C6 P1 119.05(16)
C9 C8 C13 111.25(19)
C10 C9 C8 111.6(2)
C11 C10 C9 110.5(2)
C10 C11 C12 111.3(2)
C11 C12 C13 110.7(2)
C8 C13 C12 109.27(18)
C8 C13 P1 112.83(13)
C12 C13 P1 111.22(15)
C19 C14 C15 110.1(2)
C19 C14 P1 110.13(14)
C15 C14 P1 113.62(15)
C14 C15 C16 112.1(2)
C17 C16 C15 112.6(2)
C18 C17 C16 111.5(2)
C17 C18 C19 112.3(2)
C14 C19 C18 112.0(2)
O2 P1 C6 109.39(8)
O2 P1 C14 111.38(9)
C6 P1 C14 106.46(9)
O2 P1 C13 111.32(9)
C6 P1 C13 108.68(9)
C14 P1 C13 109.47(9)

loop_
_geom_bond_atom_site_label_1
_geom_bond_atom_site_label_2
_geom_bond_distance
C1 O1 1.362(2)
C1 C2 1.382(3)
C1 C6 1.394(3)
C2 C3 1.391(3)
C3 C4 1.382(3)
C4 C5 1.386(3)
C4 C7 1.515(3)
C5 C6 1.394(3)
C6 P1 1.802(2)
C8 C9 1.520(3)
C8 C13 1.525(3)
C9 C10 1.510(4)
C10 C11 1.508(4)
C11 C12 1.526(3)
C12 C13 1.529(3)
C13 P1 1.8341(19)
C14 C19 1.514(3)
C14 C15 1.514(3)
C14 P1 1.8220(19)
C15 C16 1.520(3)
C16 C17 1.498(4)
C17 C18 1.477(4)
C18 C19 1.529(3)
C20 O3 1.322(6)
O2 P1 1.5093(14)
